data_7152683
loop_
_publ_author_name
'Gotor, Ra\'ul'
'Costero, Ana M.'
'Gil, Salvador'
'Parra, Margarita'
'Ochando, Luis E.'
'Chulvi, Katherine'

_publ_section_title
;
 Inversion of selectivity in anion recognition with conformationally
 blocked calix[4]pyrroles.
;
_journal_issue 42
_journal_name_full 'Organic &amp; biomolecular chemistry'
_journal_page_first 8445
_journal_page_last 8451
_journal_paper_doi 10.1039/c2ob26309b
_journal_volume 10
_journal_year 2012
_chemical_formula_sum 'C37 H45 N5 O'
_chemical_formula_weight 575.78
_chemical_name_systematic
;
?
;
_space_group_IT_number 14
_symmetry_cell_setting monoclinic
_symmetry_space_group_name_Hall '-P 2ybc'
_symmetry_space_group_name_H-M 'P 1 21/c 1'
_atom_sites_solution_hydrogens geom
_atom_sites_solution_primary direct
_atom_sites_solution_secondary difmap
_audit_creation_method SHELXL-97
_cell_angle_alpha 90.00
_cell_angle_beta 103.669(5)
_cell_angle_gamma 90.00
_cell_formula_units_Z 4
_cell_length_a 13.1700(7)
_cell_length_b 12.2955(5)
_cell_length_c 20.5036(9)
_cell_measurement_temperature 120(2)
_cell_volume 3226.1(3)
_computing_structure_refinement 'SHELXL-97 (Sheldrick, 1997)'
_diffrn_ambient_temperature 120(2)
_diffrn_measured_fraction_theta_full 0.998
_diffrn_measured_fraction_theta_max 0.998
_diffrn_radiation_monochromator graphite
_diffrn_radiation_source 'fine-focus sealed tube'
_diffrn_radiation_type MoK\a
_diffrn_radiation_wavelength 0.71073
_diffrn_reflns_av_R_equivalents 0.0584
_diffrn_reflns_av_sigmaI/netI 0.0907
_diffrn_reflns_limit_h_max 10
_diffrn_reflns_limit_h_min -15
_diffrn_reflns_limit_k_max 14
_diffrn_reflns_limit_k_min -14
_diffrn_reflns_limit_l_max 24
_diffrn_reflns_limit_l_min -21
_diffrn_reflns_number 15338
_diffrn_reflns_theta_full 25.00
_diffrn_reflns_theta_max 25.00
_diffrn_reflns_theta_min 3.18
_exptl_absorpt_coefficient_mu 0.072
_exptl_absorpt_correction_T_max 0.9971
_exptl_absorpt_correction_T_min 0.9906
_exptl_absorpt_correction_type multi-scan
_exptl_crystal_density_diffrn 1.185
_exptl_crystal_density_method 'not measured'
_exptl_crystal_F_000 1240
_exptl_crystal_size_max 0.13
_exptl_crystal_size_mid 0.08
_exptl_crystal_size_min 0.04
_refine_diff_density_max 0.201
_refine_diff_density_min -0.236
_refine_diff_density_rms 0.048
_refine_ls_extinction_method none
_refine_ls_goodness_of_fit_ref 1.035
_refine_ls_hydrogen_treatment mixed
_refine_ls_matrix_type full
_refine_ls_number_parameters 404
_refine_ls_number_reflns 5686
_refine_ls_number_restraints 0
_refine_ls_restrained_S_all 1.035
_refine_ls_R_factor_all 0.1243
_refine_ls_R_factor_gt 0.0603
_refine_ls_shift/su_max 0.000
_refine_ls_shift/su_mean 0.000
_refine_ls_structure_factor_coef Fsqd
_refine_ls_weighting_details 'calc w=1/[\s^2^(Fo^2^)+(0.0527P)^2^+0.0000P] where P=(Fo^2^+2Fc^2^)/3'
_refine_ls_weighting_scheme calc
_refine_ls_wR_factor_gt 0.1196
_refine_ls_wR_factor_ref 0.1513
_reflns_number_gt 3202
_reflns_number_total 5686
_reflns_threshold_expression >2sigma(I)
_cod_data_source_file c2ob26309b.txt
_cod_data_source_block shelxl
_cod_depositor_comments
;
The following automatic conversions were performed:

'_symmetry_cell_setting' value 'Monoclinic' changed to 'monoclinic'
according to /home/saulius/struct/CIF-dictionaries/cif_core.dic
dictionary named 'cif_core.dic' version 2.4.2 from 2011-04-26.

Automatic conversion script
Id: cif_fix_values 1891 2012-01-12 08:04:46Z andrius 
;
_cod_original_sg_symbol_H-M P21/c
_cod_database_code 7152683

loop_
_symmetry_equiv_pos_as_xyz
'x, y, z'
'-x, y+1/2, -z+1/2'
'-x, -y, -z'
'x, -y-1/2, z-1/2'

loop_
_atom_site_label
_atom_site_type_symbol
_atom_site_fract_x
_atom_site_fract_y
_atom_site_fract_z
_atom_site_U_iso_or_equiv
_atom_site_adp_type
_atom_site_occupancy
_atom_site_symmetry_multiplicity
_atom_site_calc_flag
_atom_site_refinement_flags
C1C C 0.4494(3) 0.1149(2) 0.26551(16) 0.0521(10) Uani 1 1 d .
H1C1 H 0.4586 0.0685 0.2284 0.078 Uiso 1 1 calc R
H1C2 H 0.4032 0.0785 0.2898 0.078 Uiso 1 1 calc R
H1C3 H 0.5175 0.1282 0.2962 0.078 Uiso 1 1 calc R
C2C C 0.3491(2) 0.2177(2) 0.16853(14) 0.0447(8) Uani 1 1 d .
H2C1 H 0.3724 0.1559 0.1455 0.067 Uiso 1 1 calc R
H2C2 H 0.3645 0.2857 0.1479 0.067 Uiso 1 1 calc R
H2C3 H 0.2737 0.2121 0.1647 0.067 Uiso 1 1 calc R
N3C N 0.40395(19) 0.21653(18) 0.23930(12) 0.0393(7) Uani 1 1 d .
C4C C 0.3826(2) 0.2969(2) 0.28052(14) 0.0313(7) Uani 1 1 d .
C5C C 0.3277(2) 0.3899(2) 0.25418(15) 0.0394(8) Uani 1 1 d .
H5C H 0.3046 0.3974 0.2079 0.047 Uiso 1 1 d R
C6C C 0.3072(2) 0.4710(2) 0.29551(14) 0.0395(8) Uani 1 1 d .
H6C H 0.2705 0.5323 0.2765 0.047 Uiso 1 1 d R
C7C C 0.3400(2) 0.4637(2) 0.36495(14) 0.0332(7) Uani 1 1 d .
C8C C 0.3957(2) 0.3707(2) 0.39107(14) 0.0360(8) Uani 1 1 d .
H8C H 0.4198 0.3642 0.4373 0.043 Uiso 1 1 d R
C9C C 0.4161(2) 0.2894(2) 0.35079(14) 0.0352(7) Uani 1 1 d .
H9C H 0.4525 0.2281 0.3700 0.042 Uiso 1 1 d R
C10C C 0.3194(2) 0.5498(2) 0.40977(15) 0.0382(8) Uani 1 1 d .
O O 0.35498(18) 0.54428(16) 0.47140(10) 0.0491(6) Uani 1 1 d .
N1 N 0.17515(18) 0.8021(2) 0.36322(11) 0.0280(6) Uani 1 1 d .
C11 C 0.2497(2) 0.6419(2) 0.38087(13) 0.0320(7) Uani 1 1 d .
C12 C 0.1447(2) 0.6291(2) 0.34272(13) 0.0332(7) Uani 1 1 d .
H12 H 0.1127 0.5636 0.3272 0.040 Uiso 1 1 d R
C13 C 0.0996(2) 0.7292(2) 0.33290(13) 0.0280(7) Uani 1 1 d .
C14 C 0.2669(2) 0.7517(2) 0.39302(13) 0.0295(7) Uani 1 1 d .
C1 C -0.0099(2) 0.7660(2) 0.30204(13) 0.0293(7) Uani 1 1 d .
C1A C -0.0771(2) 0.6695(2) 0.27020(13) 0.0382(8) Uani 1 1 d .
H1A1 H -0.1482 0.6946 0.2500 0.057 Uiso 1 1 calc R
H1A2 H -0.0792 0.6150 0.3048 0.057 Uiso 1 1 calc R
H1A3 H -0.0469 0.6369 0.2354 0.057 Uiso 1 1 calc R
C1B C -0.0108(2) 0.8516(2) 0.24699(13) 0.0381(8) Uani 1 1 d .
H1B1 H -0.0828 0.8749 0.2278 0.057 Uiso 1 1 calc R
H1B2 H 0.0185 0.8198 0.2116 0.057 Uiso 1 1 calc R
H1B3 H 0.0313 0.9144 0.2665 0.057 Uiso 1 1 calc R
N2 N -0.05714(19) 0.7552(2) 0.41356(11) 0.0310(6) Uani 1 1 d .
C21 C -0.0527(2) 0.8155(2) 0.35767(13) 0.0290(7) Uani 1 1 d .
C22 C -0.0886(2) 0.9164(2) 0.36749(14) 0.0384(8) Uani 1 1 d .
H22 H -0.0949 0.9746 0.3379 0.046 Uiso 1 1 d R
C23 C -0.1148(2) 0.9174(2) 0.43090(14) 0.0435(8) Uani 1 1 d .
H23 H -0.1413 0.9763 0.4500 0.052 Uiso 1 1 d R
C24 C -0.0941(2) 0.8168(2) 0.45857(13) 0.0343(7) Uani 1 1 d .
C2 C -0.1125(2) 0.7674(3) 0.52229(13) 0.0399(8) Uani 1 1 d .
C2A C -0.2103(3) 0.6950(3) 0.50497(16) 0.0593(10) Uani 1 1 d .
H2A1 H -0.2710 0.7392 0.4836 0.089 Uiso 1 1 calc R
H2A2 H -0.2221 0.6623 0.5461 0.089 Uiso 1 1 calc R
H2A3 H -0.2001 0.6374 0.4741 0.089 Uiso 1 1 calc R
C2B C -0.1304(3) 0.8586(3) 0.56942(15) 0.0626(11) Uani 1 1 d .
H2B1 H -0.1910 0.9020 0.5471 0.094 Uiso 1 1 calc R
H2B2 H -0.0684 0.9052 0.5807 0.094 Uiso 1 1 calc R
H2B3 H -0.1431 0.8267 0.6106 0.094 Uiso 1 1 calc R
N3 N 0.07652(19) 0.7439(2) 0.58148(11) 0.0315(6) Uani 1 1 d .
C31 C -0.0201(2) 0.6986(2) 0.55548(13) 0.0344(7) Uani 1 1 d .
C32 C -0.0087(2) 0.5897(2) 0.56550(14) 0.0395(8) Uani 1 1 d .
H32 H -0.0613 0.5379 0.5534 0.047 Uiso 1 1 d R
C33 C 0.0970(2) 0.5685(2) 0.59752(13) 0.0371(8) Uani 1 1 d .
H33 H 0.1260 0.5005 0.6099 0.045 Uiso 1 1 d R
C34 C 0.1488(2) 0.6652(2) 0.60690(12) 0.0301(7) Uani 1 1 d .
C3 C 0.2603(2) 0.6939(2) 0.64039(13) 0.0334(7) Uani 1 1 d .
C3A C 0.3269(2) 0.5904(2) 0.65005(16) 0.0513(9) Uani 1 1 d .
H3A1 H 0.3994 0.6089 0.6718 0.077 Uiso 1 1 calc R
H3A2 H 0.3243 0.5572 0.6063 0.077 Uiso 1 1 calc R
H3A3 H 0.2997 0.5391 0.6783 0.077 Uiso 1 1 calc R
C3B C 0.2638(3) 0.7447(3) 0.70938(14) 0.0543(10) Uani 1 1 d .
H3B1 H 0.3361 0.7634 0.7314 0.081 Uiso 1 1 calc R
H3B2 H 0.2368 0.6924 0.7372 0.081 Uiso 1 1 calc R
H3B3 H 0.2207 0.8105 0.7036 0.081 Uiso 1 1 calc R
N4 N 0.31798(18) 0.7430(2) 0.53632(11) 0.0309(6) Uani 1 1 d .
C41 C 0.3004(2) 0.7744(2) 0.59700(13) 0.0307(7) Uani 1 1 d .
C42 C 0.3147(2) 0.8842(2) 0.60174(14) 0.0370(8) Uani 1 1 d .
H42 H 0.3076 0.9277 0.6375 0.044 Uiso 1 1 d R
C43 C 0.3421(2) 0.9204(2) 0.54259(14) 0.0376(8) Uani 1 1 d .
H43 H 0.3567 0.9918 0.5328 0.045 Uiso 1 1 d R
C44 C 0.3434(2) 0.8322(2) 0.50277(14) 0.0315(7) Uani 1 1 d .
C4 C 0.3585(2) 0.8181(2) 0.43231(14) 0.0352(7) Uani 1 1 d .
C4A C 0.4624(2) 0.7611(3) 0.43289(15) 0.0494(9) Uani 1 1 d .
H4A1 H 0.4704 0.7537 0.3868 0.074 Uiso 1 1 calc R
H4A2 H 0.4629 0.6888 0.4531 0.074 Uiso 1 1 calc R
H4A3 H 0.5204 0.8043 0.4591 0.074 Uiso 1 1 calc R
C4B C 0.3617(2) 0.9303(2) 0.39993(15) 0.0483(9) Uani 1 1 d .
H4B1 H 0.3721 0.9213 0.3545 0.072 Uiso 1 1 calc R
H4B2 H 0.4195 0.9729 0.4269 0.072 Uiso 1 1 calc R
H4B3 H 0.2957 0.9684 0.3978 0.072 Uiso 1 1 calc R
H3 H 0.096(2) 0.812(2) 0.5792(14) 0.046(10) Uiso 1 1 d .
H1 H 0.163(2) 0.872(2) 0.3632(13) 0.036(9) Uiso 1 1 d .
H2 H -0.030(2) 0.692(2) 0.4212(13) 0.032(9) Uiso 1 1 d .
H H 0.313(3) 0.667(2) 0.5187(16) 0.070(11) Uiso 1 1 d .

loop_
_atom_site_aniso_label
_atom_site_aniso_U_11
_atom_site_aniso_U_22
_atom_site_aniso_U_33
_atom_site_aniso_U_23
_atom_site_aniso_U_13
_atom_site_aniso_U_12
C1C 0.054(2) 0.0467(19) 0.047(2) -0.0070(16) -0.0065(18) 0.0071(17)
C2C 0.043(2) 0.057(2) 0.0371(19) -0.0007(16) 0.0159(16) 0.0017(16)
N3C 0.0374(17) 0.0422(15) 0.0365(15) -0.0005(12) 0.0054(13) 0.0062(12)
C4C 0.0249(18) 0.0377(17) 0.0318(17) 0.0005(14) 0.0076(14) 0.0013(14)
C5C 0.039(2) 0.0526(19) 0.0277(17) 0.0081(15) 0.0105(15) 0.0087(16)
C6C 0.045(2) 0.0423(18) 0.0322(18) 0.0045(15) 0.0110(16) 0.0099(15)
C7C 0.0327(19) 0.0394(17) 0.0298(17) 0.0046(14) 0.0122(14) 0.0038(14)
C8C 0.0309(19) 0.0468(18) 0.0296(17) 0.0067(15) 0.0054(14) 0.0064(15)
C9C 0.0317(19) 0.0387(17) 0.0351(18) 0.0035(15) 0.0076(15) 0.0041(14)
C10C 0.039(2) 0.0494(19) 0.0293(18) 0.0046(15) 0.0140(15) 0.0055(15)
O 0.0632(17) 0.0572(14) 0.0245(12) 0.0033(10) 0.0058(11) 0.0156(12)
N1 0.0280(15) 0.0362(15) 0.0228(13) 0.0061(12) 0.0120(11) 0.0029(12)
C11 0.0324(19) 0.0438(18) 0.0207(15) 0.0042(13) 0.0081(13) 0.0108(14)
C12 0.039(2) 0.0409(17) 0.0205(15) -0.0001(13) 0.0085(14) 0.0022(15)
C13 0.0299(18) 0.0408(17) 0.0165(14) 0.0043(13) 0.0117(13) 0.0015(14)
C14 0.0281(18) 0.0440(18) 0.0196(15) 0.0061(13) 0.0118(13) 0.0041(14)
C1 0.0323(18) 0.0406(16) 0.0160(14) 0.0052(13) 0.0077(13) 0.0020(14)
C1A 0.042(2) 0.0509(18) 0.0231(16) -0.0042(14) 0.0113(14) 0.0012(15)
C1B 0.038(2) 0.0548(19) 0.0221(16) 0.0096(14) 0.0093(14) 0.0065(15)
N2 0.0352(16) 0.0421(15) 0.0187(13) 0.0028(12) 0.0120(11) 0.0072(13)
C21 0.0277(18) 0.0408(17) 0.0198(15) 0.0015(13) 0.0081(13) 0.0025(14)
C22 0.043(2) 0.0426(18) 0.0302(18) 0.0029(14) 0.0101(15) 0.0063(15)
C23 0.051(2) 0.0495(19) 0.0302(18) -0.0113(16) 0.0092(16) 0.0125(17)
C24 0.0241(18) 0.059(2) 0.0197(15) -0.0068(15) 0.0046(13) 0.0076(15)
C2 0.0299(19) 0.072(2) 0.0180(15) -0.0015(15) 0.0065(14) 0.0030(16)
C2A 0.035(2) 0.116(3) 0.0307(18) 0.0082(19) 0.0140(16) -0.008(2)
C2B 0.054(3) 0.111(3) 0.0245(18) -0.0027(19) 0.0123(17) 0.036(2)
N3 0.0288(16) 0.0431(16) 0.0217(13) 0.0018(12) 0.0043(11) -0.0039(13)
C31 0.0302(19) 0.061(2) 0.0147(15) -0.0032(14) 0.0107(13) -0.0058(16)
C32 0.041(2) 0.053(2) 0.0271(17) -0.0035(15) 0.0125(15) -0.0139(16)
C33 0.047(2) 0.0424(18) 0.0246(16) 0.0030(14) 0.0132(15) -0.0002(16)
C34 0.0326(19) 0.0419(17) 0.0174(15) 0.0026(13) 0.0092(13) 0.0007(15)
C3 0.0297(19) 0.0511(18) 0.0205(15) 0.0034(14) 0.0084(13) -0.0032(15)
C3A 0.043(2) 0.060(2) 0.052(2) 0.0285(17) 0.0133(17) 0.0052(17)
C3B 0.043(2) 0.096(3) 0.0236(17) -0.0060(18) 0.0076(16) -0.021(2)
N4 0.0296(15) 0.0432(15) 0.0196(13) 0.0001(12) 0.0054(11) -0.0049(12)
C41 0.0257(17) 0.0484(19) 0.0184(15) 0.0029(14) 0.0062(13) 0.0003(14)
C42 0.036(2) 0.0467(19) 0.0260(17) -0.0049(14) 0.0019(14) 0.0058(15)
C43 0.037(2) 0.0409(17) 0.0314(17) 0.0037(15) 0.0008(15) -0.0053(15)
C44 0.0252(17) 0.0409(17) 0.0279(16) 0.0061(15) 0.0056(13) -0.0038(14)
C4 0.0278(18) 0.0472(18) 0.0329(17) 0.0114(15) 0.0119(14) -0.0001(14)
C4A 0.030(2) 0.081(2) 0.041(2) 0.0125(17) 0.0147(16) 0.0095(18)
C4B 0.039(2) 0.067(2) 0.0402(19) 0.0164(17) 0.0117(16) -0.0075(17)

loop_
_atom_type_symbol
_atom_type_description
_atom_type_scat_dispersion_real
_atom_type_scat_dispersion_imag
_atom_type_scat_source
C C 0.0033 0.0016 'International Tables Vol C Tables 4.2.6.8 and 6.1.1.4'
H H 0.0000 0.0000 'International Tables Vol C Tables 4.2.6.8 and 6.1.1.4'
N N 0.0061 0.0033 'International Tables Vol C Tables 4.2.6.8 and 6.1.1.4'
O O 0.0106 0.0060 'International Tables Vol C Tables 4.2.6.8 and 6.1.1.4'

loop_
_geom_angle_atom_site_label_1
_geom_angle_atom_site_label_2
_geom_angle_atom_site_label_3
_geom_angle
N3C C1C H1C1 109.5
N3C C1C H1C2 109.5
H1C1 C1C H1C2 109.5
N3C C1C H1C3 109.5
H1C1 C1C H1C3 109.5
H1C2 C1C H1C3 109.5
N3C C2C H2C1 109.5
N3C C2C H2C2 109.5
H2C1 C2C H2C2 109.5
N3C C2C H2C3 109.5
H2C1 C2C H2C3 109.5
H2C2 C2C H2C3 109.5
C4C N3C C1C 121.7(2)
C4C N3C C2C 118.7(2)
C1C N3C C2C 116.4(2)
N3C C4C C5C 121.1(3)
N3C C4C C9C 121.6(2)
C5C C4C C9C 117.4(3)
C6C C5C C4C 121.1(3)
C6C C5C H5C 119.5
C4C C5C H5C 119.5
C5C C6C C7C 121.7(3)
C5C C6C H6C 119.2
C7C C6C H6C 119.1
C6C C7C C8C 117.0(3)
C6C C7C C10C 122.5(3)
C8C C7C C10C 120.6(3)
C9C C8C C7C 122.0(3)
C9C C8C H8C 119.1
C7C C8C H8C 118.9
C8C C9C C4C 120.9(3)
C8C C9C H9C 119.6
C4C C9C H9C 119.6
O C10C C7C 121.1(3)
O C10C C11 119.7(3)
C7C C10C C11 119.1(2)
C14 N1 C13 112.1(2)
C14 N1 H1 126.2(18)
C13 N1 H1 121.7(18)
C14 C11 C12 107.6(2)
C14 C11 C10C 127.7(3)
C12 C11 C10C 124.0(3)
C13 C12 C11 108.2(2)
C13 C12 H12 125.9
C11 C12 H12 125.9
C12 C13 N1 106.2(3)
C12 C13 C1 132.6(3)
N1 C13 C1 121.0(2)
N1 C14 C11 105.8(2)
N1 C14 C4 120.1(2)
C11 C14 C4 134.1(3)
C13 C1 C21 107.2(2)
C13 C1 C1A 110.3(2)
C21 C1 C1A 110.6(2)
C13 C1 C1B 110.8(2)
C21 C1 C1B 109.7(2)
C1A C1 C1B 108.3(2)
C1 C1A H1A1 109.5
C1 C1A H1A2 109.5
H1A1 C1A H1A2 109.5
C1 C1A H1A3 109.5
H1A1 C1A H1A3 109.5
H1A2 C1A H1A3 109.5
C1 C1B H1B1 109.5
C1 C1B H1B2 109.5
H1B1 C1B H1B2 109.5
C1 C1B H1B3 109.5
H1B1 C1B H1B3 109.5
H1B2 C1B H1B3 109.5
C24 N2 C21 110.8(2)
C24 N2 H2 125.4(18)
C21 N2 H2 123.0(19)
C22 C21 N2 106.4(2)
C22 C21 C1 133.0(3)
N2 C21 C1 120.5(2)
C21 C22 C23 108.2(3)
C21 C22 H22 125.9
C23 C22 H22 125.9
C24 C23 C22 107.7(3)
C24 C23 H23 126.2
C22 C23 H23 126.1
C23 C24 N2 106.8(3)
C23 C24 C2 131.9(3)
N2 C24 C2 121.0(3)
C31 C2 C24 109.8(2)
C31 C2 C2B 110.7(2)
C24 C2 C2B 109.3(3)
C31 C2 C2A 108.8(3)
C24 C2 C2A 109.3(2)
C2B C2 C2A 108.9(3)
C2 C2A H2A1 109.5
C2 C2A H2A2 109.5
H2A1 C2A H2A2 109.5
C2 C2A H2A3 109.5
H2A1 C2A H2A3 109.5
H2A2 C2A H2A3 109.5
C2 C2B H2B1 109.5
C2 C2B H2B2 109.5
H2B1 C2B H2B2 109.5
C2 C2B H2B3 109.5
H2B1 C2B H2B3 109.5
H2B2 C2B H2B3 109.5
C34 N3 C31 111.0(2)
C34 N3 H3 121(2)
C31 N3 H3 128(2)
C32 C31 N3 106.3(3)
C32 C31 C2 132.1(3)
N3 C31 C2 121.5(3)
C31 C32 C33 108.2(3)
C31 C32 H32 125.9
C33 C32 H32 125.9
C34 C33 C32 108.1(3)
C34 C33 H33 125.9
C32 C33 H33 126.0
C33 C34 N3 106.4(3)
C33 C34 C3 132.1(3)
N3 C34 C3 121.4(2)
C41 C3 C34 108.9(2)
C41 C3 C3A 110.6(2)
C34 C3 C3A 109.3(2)
C41 C3 C3B 109.8(2)
C34 C3 C3B 109.1(2)
C3A C3 C3B 109.1(2)
C3 C3A H3A1 109.5
C3 C3A H3A2 109.5
H3A1 C3A H3A2 109.5
C3 C3A H3A3 109.5
H3A1 C3A H3A3 109.5
H3A2 C3A H3A3 109.5
C3 C3B H3B1 109.5
C3 C3B H3B2 109.5
H3B1 C3B H3B2 109.5
C3 C3B H3B3 109.5
H3B1 C3B H3B3 109.5
H3B2 C3B H3B3 109.5
C41 N4 C44 110.0(2)
C41 N4 H 125.6(19)
C44 N4 H 124.4(19)
C42 C41 N4 107.0(2)
C42 C41 C3 132.1(3)
N4 C41 C3 120.6(2)
C41 C42 C43 108.0(3)
C41 C42 H42 126.0
C43 C42 H42 126.0
C44 C43 C42 107.8(3)
C44 C43 H43 126.1
C42 C43 H43 126.1
C43 C44 N4 107.2(3)
C43 C44 C4 133.4(3)
N4 C44 C4 119.2(2)
C44 C4 C14 107.5(2)
C44 C4 C4A 111.3(2)
C14 C4 C4A 110.7(2)
C44 C4 C4B 109.4(2)
C14 C4 C4B 110.6(2)
C4A C4 C4B 107.3(2)
C4 C4A H4A1 109.5
C4 C4A H4A2 109.5
H4A1 C4A H4A2 109.5
C4 C4A H4A3 109.5
H4A1 C4A H4A3 109.5
H4A2 C4A H4A3 109.5
C4 C4B H4B1 109.5
C4 C4B H4B2 109.5
H4B1 C4B H4B2 109.5
C4 C4B H4B3 109.5
H4B1 C4B H4B3 109.5
H4B2 C4B H4B3 109.5

loop_
_geom_bond_atom_site_label_1
_geom_bond_atom_site_label_2
_geom_bond_distance
C1C N3C 1.434(3)
C1C H1C1 0.9800
C1C H1C2 0.9800
C1C H1C3 0.9800
C2C N3C 1.460(3)
C2C H2C1 0.9800
C2C H2C2 0.9800
C2C H2C3 0.9800
N3C C4C 1.372(3)
C4C C5C 1.392(4)
C4C C9C 1.407(4)
C5C C6C 1.376(4)
C5C H5C 0.9300
C6C C7C 1.390(4)
C6C H6C 0.9300
C7C C8C 1.396(3)
C7C C10C 1.468(4)
C8C C9C 1.363(4)
C8C H8C 0.9300
C9C H9C 0.9300
C10C O 1.241(3)
C10C C11 1.490(4)
N1 C14 1.367(3)
N1 C13 1.373(3)
N1 H1 0.87(2)
C11 C14 1.382(4)
C11 C12 1.428(4)
C12 C13 1.361(4)
C12 H12 0.9300
C13 C1 1.502(4)
C14 C4 1.520(4)
C1 C21 1.514(4)
C1 C1A 1.531(3)
C1 C1B 1.541(3)
C1A H1A1 0.9800
C1A H1A2 0.9800
C1A H1A3 0.9800
C1B H1B1 0.9800
C1B H1B2 0.9800
C1B H1B3 0.9800
N2 C24 1.369(3)
N2 C21 1.377(3)
N2 H2 0.86(2)
C21 C22 1.360(4)
C22 C23 1.422(4)
C22 H22 0.9300
C23 C24 1.362(4)
C23 H23 0.9300
C24 C2 1.511(4)
C2 C31 1.505(4)
C2 C2B 1.535(4)
C2 C2A 1.536(4)
C2A H2A1 0.9800
C2A H2A2 0.9800
C2A H2A3 0.9800
C2B H2B1 0.9800
C2B H2B2 0.9800
C2B H2B3 0.9800
N3 C34 1.371(3)
N3 C31 1.376(3)
N3 H3 0.88(3)
C31 C32 1.358(4)
C32 C33 1.416(4)
C32 H32 0.9300
C33 C34 1.361(4)
C33 H33 0.9300
C34 C3 1.509(4)
C3 C41 1.506(4)
C3 C3A 1.531(4)
C3 C3B 1.537(4)
C3A H3A1 0.9800
C3A H3A2 0.9800
C3A H3A3 0.9800
C3B H3B1 0.9800
C3B H3B2 0.9800
C3B H3B3 0.9800
N4 C41 1.373(3)
N4 C44 1.378(3)
N4 H 1.00(3)
C41 C42 1.364(4)
C42 C43 1.417(4)
C42 H42 0.9300
C43 C44 1.360(4)
C43 H43 0.9300
C44 C4 1.514(4)
C4 C4A 1.535(4)
C4 C4B 1.536(4)
C4A H4A1 0.9800
C4A H4A2 0.9800
C4A H4A3 0.9800
C4B H4B1 0.9800
C4B H4B2 0.9800
C4B H4B3 0.9800
